data_1527926
loop_
_publ_author_name
'Petrov, I.I.'
'Imamov, R.M.'

_publ_section_title
;
 Crystal structure determination for Ge3 Bi2 Te6
;
_journal_name_full Kristallografiya
_journal_page_first 168
_journal_page_last 170
_journal_volume 15
_journal_year 1970
_chemical_formula_sum 'Bi2 Ge3 Te6'
_chemical_name_systematic 'Ge3 Bi2 Te6'
_space_group_IT_number 160
_symmetry_space_group_name_Hall 'R 3 -2"'
_symmetry_space_group_name_H-M 'R 3 m :H'
_cell_angle_alpha 90
_cell_angle_beta 90
_cell_angle_gamma 120
_cell_formula_units_Z 3
_cell_length_a 4.21
_cell_length_b 4.21
_cell_length_c 61
_cell_volume 936.321
_citation_journal_id_ASTM KRISAJ
_cod_data_source_file Petrov_KRISAJ_1970_1908.cif
_cod_data_source_block Bi2Ge3Te6
_cod_original_cell_volume 936.3208
_cod_database_code 1527926

loop_
_symmetry_equiv_pos_as_xyz
x,y,z
-y,x-y,z
-x+y,-x,z
-y,-x,z
x,x-y,z
-x+y,y,z
x+2/3,y+1/3,z+1/3
-y+2/3,x-y+1/3,z+1/3
-x+y+2/3,-x+1/3,z+1/3
-y+2/3,-x+1/3,z+1/3
x+2/3,x-y+1/3,z+1/3
-x+y+2/3,y+1/3,z+1/3
x+1/3,y+2/3,z+2/3
-y+1/3,x-y+2/3,z+2/3
-x+y+1/3,-x+2/3,z+2/3
-y+1/3,-x+2/3,z+2/3
x+1/3,x-y+2/3,z+2/3
-x+y+1/3,y+2/3,z+2/3

loop_
_atom_site_label
_atom_site_type_symbol
_atom_site_fract_x
_atom_site_fract_y
_atom_site_fract_z
_atom_site_occupancy
_atom_site_U_iso_or_equiv
Bi1 Bi 0 0 0 1 0.0
Te1 Te 0 0 0.088 1 0.0
Te3 Te 0 0 0.362 1 0.0
Te4 Te 0 0 0.637 1 0.0
Bi2 Bi 0 0 0.275 1 0.0
Te6 Te 0 0 0.912 1 0.0
Te5 Te 0 0 0.812 1 0.0
Ge3 Ge 0 0 0.725 1 0.0
Ge1 Ge 0 0 0.45 1 0.0
Te2 Te 0 0 0.188 1 0.0
Ge2 Ge 0 0 0.55 1 0.0
